data_4506392
loop_
_publ_author_name
'Ke, Chun-Hung'
'Lin, Guan-Ru'
'Kuo, Bing-Chiuan'
'Lee, Hon Man'

_publ_section_title
;
 Coordination Polymers with Bulky Bis(imidazole) and Aromatic Carboxylate
 Ligands: Diversity in Metal-Containing Nodes and Three-Dimensional Net
 Topologies
;
_journal_issue 7
_journal_name_full 'Crystal Growth &amp; Design'
_journal_page_first 3758
_journal_paper_doi 10.1021/cg300559p
_journal_volume 12
_journal_year 2012
_chemical_formula_moiety 'C76 H52 N12 Ni3 O16 S2'
_chemical_formula_sum 'C76 H52 N12 Ni3 O16 S2'
_chemical_formula_weight 1629.55
_space_group_IT_number 2
_symmetry_cell_setting triclinic
_symmetry_Int_Tables_number 2
_symmetry_space_group_name_Hall '-P 1'
_symmetry_space_group_name_H-M 'P -1'
_atom_sites_solution_hydrogens geom
_atom_sites_solution_primary direct
_atom_sites_solution_secondary difmap
_audit_creation_method SHELXL-97
_cell_angle_alpha 80.389(19)
_cell_angle_beta 73.261(17)
_cell_angle_gamma 83.787(18)
_cell_formula_units_Z 1
_cell_length_a 9.393(2)
_cell_length_b 13.330(3)
_cell_length_c 14.569(4)
_cell_measurement_reflns_used 746
_cell_measurement_temperature 150(2)
_cell_measurement_theta_max 17.9
_cell_measurement_theta_min 2.3
_cell_volume 1718.9(7)
_computing_cell_refinement 'SAINT (Bruker, 2007)'
_computing_data_collection 'APEX2 (Bruker, 2007)'
_computing_data_reduction 'SAINT (Bruker, 2007)'
_computing_molecular_graphics 'SHELXTL (Sheldrick, 2008)'
_computing_publication_material 'DIAMOND (Brandenburg, 2006)'
_computing_structure_refinement 'SHELXTL (Sheldrick, 2008)'
_computing_structure_solution 'SHELXTL (Sheldrick, 2008)'
_diffrn_ambient_temperature 150(2)
_diffrn_measured_fraction_theta_full 0.985
_diffrn_measured_fraction_theta_max 0.985
_diffrn_measurement_device_type 'Bruker SMART APEXII'
_diffrn_measurement_method \w
_diffrn_radiation_monochromator graphite
_diffrn_radiation_probe x-ray
_diffrn_radiation_type MoK\a
_diffrn_radiation_wavelength 0.71073
_diffrn_reflns_av_R_equivalents 0.0980
_diffrn_reflns_av_sigmaI/netI 0.1710
_diffrn_reflns_limit_h_max 12
_diffrn_reflns_limit_h_min -12
_diffrn_reflns_limit_k_max 17
_diffrn_reflns_limit_k_min -18
_diffrn_reflns_limit_l_max 19
_diffrn_reflns_limit_l_min -19
_diffrn_reflns_number 18317
_diffrn_reflns_theta_full 28.84
_diffrn_reflns_theta_max 28.84
_diffrn_reflns_theta_min 1.98
_diffrn_source 'fine-focus sealed tube'
_diffrn_standards_decay_% 0
_diffrn_standards_interval_count 0
_diffrn_standards_interval_time 0
_diffrn_standards_number 0
_exptl_absorpt_coefficient_mu 0.956
_exptl_absorpt_correction_T_max 0.8392
_exptl_absorpt_correction_T_min 0.8245
_exptl_absorpt_correction_type multi-scan
_exptl_absorpt_process_details 'SADABS (Sheldrick, 2003)'
_exptl_crystal_density_diffrn 1.574
_exptl_crystal_density_method 'not measured'
_exptl_crystal_F_000 836
_exptl_crystal_size_max 0.21
_exptl_crystal_size_mid 0.20
_exptl_crystal_size_min 0.19
_refine_diff_density_max 1.472
_refine_diff_density_min -0.694
_refine_diff_density_rms 0.120
_refine_ls_extinction_method none
_refine_ls_goodness_of_fit_ref 0.964
_refine_ls_hydrogen_treatment constr
_refine_ls_matrix_type full
_refine_ls_number_parameters 493
_refine_ls_number_reflns 8873
_refine_ls_number_restraints 0
_refine_ls_restrained_S_all 0.964
_refine_ls_R_factor_all 0.1687
_refine_ls_R_factor_gt 0.0709
_refine_ls_shift/su_max 0.014
_refine_ls_shift/su_mean 0.001
_refine_ls_structure_factor_coef Fsqd
_refine_ls_weighting_details 'calc w=1/[\s^2^(Fo^2^)+(0.0703P)^2^+0.0000P] where P=(Fo^2^+2Fc^2^)/3'
_refine_ls_weighting_scheme calc
_refine_ls_wR_factor_gt 0.1492
_refine_ls_wR_factor_ref 0.1917
_reflns_number_gt 4121
_reflns_number_total 8873
_reflns_threshold_expression I>2\s
_cod_data_source_file cg300559p_si_006.cif
_cod_data_source_block chk532b
_cod_original_cell_volume 1719.0(7)
_cod_database_code 4506392

loop_
_symmetry_equiv_pos_as_xyz
'x, y, z'
'-x, -y, -z'

loop_
_atom_site_label
_atom_site_type_symbol
_atom_site_fract_x
_atom_site_fract_y
_atom_site_fract_z
_atom_site_U_iso_or_equiv
_atom_site_adp_type
_atom_site_occupancy
_atom_site_symmetry_multiplicity
_atom_site_calc_flag
_atom_site_refinement_flags
C1 C 0.4203(7) 0.1604(4) 0.2568(4) 0.0336(14) Uani 1 1 d .
H1 H 0.4882 0.1685 0.1939 0.040 Uiso 1 1 calc R
C2 C 0.2342(6) 0.1849(4) 0.3788(4) 0.0313(14) Uani 1 1 d .
H2 H 0.1458 0.2138 0.4187 0.038 Uiso 1 1 calc R
C3 C 0.3122(7) 0.0974(4) 0.4061(4) 0.0364(15) Uani 1 1 d .
H3 H 0.2890 0.0552 0.4671 0.044 Uiso 1 1 calc R
C4 C 0.5378(6) -0.0020(4) 0.3221(4) 0.0315(14) Uani 1 1 d .
C5 C 0.5003(6) -0.0948(4) 0.3055(4) 0.0311(14) Uani 1 1 d .
C6 C 0.3592(7) -0.1074(5) 0.2903(5) 0.0434(17) Uani 1 1 d .
H6 H 0.2893 -0.0504 0.2893 0.052 Uiso 1 1 calc R
C7 C 0.3245(8) -0.1983(5) 0.2773(6) 0.055(2) Uani 1 1 d .
H7 H 0.2311 -0.2044 0.2664 0.066 Uiso 1 1 calc R
C8 C 0.4249(8) -0.2845(5) 0.2798(5) 0.0494(18) Uani 1 1 d .
H8 H 0.3989 -0.3482 0.2704 0.059 Uiso 1 1 calc R
C9 C 0.5595(7) -0.2769(4) 0.2957(4) 0.0374(15) Uani 1 1 d .
H9 H 0.6254 -0.3359 0.2988 0.045 Uiso 1 1 calc R
C10 C 0.6022(6) -0.1817(4) 0.3076(4) 0.0314(14) Uani 1 1 d .
C11 C 0.1298(7) 0.1974(4) 0.1149(4) 0.0325(14) Uani 1 1 d .
H11 H 0.0632 0.1734 0.1754 0.039 Uiso 1 1 calc R
C12 C 0.2950(6) 0.2824(4) 0.0053(4) 0.0321(14) Uani 1 1 d .
H12 H 0.3675 0.3306 -0.0261 0.038 Uiso 1 1 calc R
C13 C 0.2510(6) 0.2149(4) -0.0380(4) 0.0328(14) Uani 1 1 d .
H13 H 0.2866 0.2062 -0.1044 0.039 Uiso 1 1 calc R
C14 C 0.0694(6) 0.0781(4) 0.0174(4) 0.0306(13) Uani 1 1 d .
C15 C -0.0730(6) 0.0988(4) 0.0046(4) 0.0321(14) Uani 1 1 d .
C16 C -0.1451(6) 0.0175(4) -0.0142(5) 0.0342(14) Uani 1 1 d .
C17 C -0.2871(7) 0.0393(5) -0.0295(5) 0.0423(16) Uani 1 1 d .
H17 H -0.3363 -0.0134 -0.0422 0.051 Uiso 1 1 calc R
C18 C -0.3542(7) 0.1335(5) -0.0265(5) 0.0512(19) Uani 1 1 d .
H18 H -0.4494 0.1463 -0.0380 0.061 Uiso 1 1 calc R
C19 C -0.2874(7) 0.2129(5) -0.0068(5) 0.0485(18) Uani 1 1 d .
H19 H -0.3387 0.2782 -0.0036 0.058 Uiso 1 1 calc R
C20 C -0.1499(7) 0.1977(5) 0.0079(5) 0.0393(16) Uani 1 1 d .
H20 H -0.1047 0.2525 0.0203 0.047 Uiso 1 1 calc R
C21 C -0.0645(5) 0.3688(4) 0.3499(4) 0.0222(12) Uani 1 1 d .
C22 C -0.2278(6) 0.3874(4) 0.3512(4) 0.0246(12) Uani 1 1 d .
C23 C -0.2677(6) 0.4045(4) 0.2650(4) 0.0249(12) Uani 1 1 d .
H23 H -0.1923 0.4020 0.2056 0.030 Uiso 1 1 calc R
C24 C -0.4162(6) 0.4254(4) 0.2637(4) 0.0213(11) Uani 1 1 d .
C25 C -0.5293(6) 0.4266(4) 0.3529(4) 0.0229(12) Uani 1 1 d .
C26 C -0.6935(6) 0.4542(4) 0.3612(4) 0.0222(12) Uani 1 1 d .
C27 C -0.4870(6) 0.4058(4) 0.4378(4) 0.0282(13) Uani 1 1 d .
H27 H -0.5618 0.4057 0.4977 0.034 Uiso 1 1 calc R
C28 C -0.3392(6) 0.3848(4) 0.4388(4) 0.0274(13) Uani 1 1 d .
H28 H -0.3143 0.3689 0.4985 0.033 Uiso 1 1 calc R
C29 C 0.1428(7) 0.3145(4) 0.5905(4) 0.0337(14) Uani 1 1 d .
H29 H 0.1999 0.3028 0.5274 0.040 Uiso 1 1 calc R
C30 C -0.0128(7) 0.3786(5) 0.7069(5) 0.0422(17) Uani 1 1 d .
H30 H -0.0889 0.4219 0.7418 0.051 Uiso 1 1 calc R
C31 C 0.0578(8) 0.2972(5) 0.7479(5) 0.052(2) Uani 1 1 d .
H31 H 0.0417 0.2736 0.8151 0.062 Uiso 1 1 calc R
C32 C 0.2606(6) 0.1686(4) 0.6790(4) 0.0328(15) Uani 1 1 d .
C33 C 0.2204(6) 0.0766(5) 0.6651(5) 0.0347(15) Uani 1 1 d .
C34 C 0.0806(7) 0.0641(5) 0.6484(5) 0.0465(18) Uani 1 1 d .
H34 H 0.0093 0.1205 0.6495 0.056 Uiso 1 1 calc R
C35 C 0.0482(8) -0.0265(6) 0.6311(6) 0.060(2) Uani 1 1 d .
H35 H -0.0464 -0.0334 0.6222 0.072 Uiso 1 1 calc R
C36 C 0.1535(9) -0.1100(5) 0.6261(6) 0.062(2) Uani 1 1 d .
H36 H 0.1307 -0.1724 0.6120 0.074 Uiso 1 1 calc R
C37 C 0.2863(7) -0.1024(5) 0.6412(5) 0.0483(19) Uani 1 1 d .
H37 H 0.3561 -0.1598 0.6370 0.058 Uiso 1 1 calc R
C38 C 0.3254(7) -0.0101(4) 0.6634(4) 0.0340(14) Uani 1 1 d .
Ni1 Ni 0.0000 0.5000 0.5000 0.0246(3) Uani 1 2 d S
Ni2 Ni 0.24103(7) 0.35283(5) 0.20397(5) 0.02193(19) Uani 1 1 d .
N1 N 0.2199(5) 0.2713(3) 0.1012(3) 0.0249(10) Uani 1 1 d .
N2 N 0.1446(5) 0.1610(4) 0.0321(3) 0.0290(11) Uani 1 1 d .
N3 N 0.3028(5) 0.2237(3) 0.2862(3) 0.0289(11) Uani 1 1 d .
N4 N 0.4308(5) 0.0835(3) 0.3270(4) 0.0304(11) Uani 1 1 d .
N5 N 0.0400(5) 0.3897(3) 0.6089(3) 0.0279(11) Uani 1 1 d .
N6 N 0.1562(5) 0.2564(4) 0.6735(3) 0.0334(12) Uani 1 1 d .
O1 O 0.4683(4) 0.3672(3) 0.1363(3) 0.0249(8) Uani 1 1 d .
O2 O 0.1989(4) 0.4911(3) 0.1185(3) 0.0371(10) Uani 1 1 d .
O3 O 0.2561(4) 0.4491(3) 0.2919(3) 0.0255(9) Uani 1 1 d .
O4 O 0.0196(4) 0.3422(3) 0.2719(3) 0.0277(9) Uani 1 1 d .
O5 O -0.0285(4) 0.3786(3) 0.4250(3) 0.0292(9) Uani 1 1 d .
O6 O -0.2964(4) 0.4442(3) 0.0787(3) 0.0358(10) Uani 1 1 d .
O7 O -0.5238(4) 0.5494(3) 0.1354(3) 0.0326(10) Uani 1 1 d .
O8 O 0.2302(4) 0.4864(3) 0.4393(3) 0.0315(10) Uani 1 1 d .
S1 S -0.44542(15) 0.44969(11) 0.14480(10) 0.0255(3) Uani 1 1 d .
H39 H 0.2359 0.5026 0.0492 0.050 Uiso 1 1 d .
H40 H 0.2822 0.5566 0.1000 0.050 Uiso 1 1 d .

loop_
_atom_site_aniso_label
_atom_site_aniso_U_11
_atom_site_aniso_U_22
_atom_site_aniso_U_33
_atom_site_aniso_U_23
_atom_site_aniso_U_13
_atom_site_aniso_U_12
C1 0.036(4) 0.030(3) 0.031(3) -0.001(3) -0.008(3) 0.006(3)
C2 0.025(3) 0.031(3) 0.033(3) -0.007(3) -0.001(3) 0.004(3)
C3 0.042(4) 0.031(3) 0.032(3) 0.001(3) -0.011(3) 0.006(3)
C4 0.029(3) 0.028(3) 0.033(3) 0.000(3) -0.007(3) 0.009(3)
C5 0.027(3) 0.029(3) 0.034(3) -0.002(3) -0.006(3) 0.000(3)
C6 0.031(4) 0.039(4) 0.061(5) -0.008(3) -0.019(3) 0.012(3)
C7 0.044(4) 0.051(5) 0.078(6) -0.021(4) -0.024(4) -0.002(4)
C8 0.054(5) 0.036(4) 0.060(5) -0.009(3) -0.016(4) -0.004(3)
C9 0.049(4) 0.024(3) 0.040(4) -0.006(3) -0.014(3) 0.003(3)
C10 0.032(3) 0.027(3) 0.032(3) -0.004(2) -0.008(3) 0.014(3)
C11 0.038(4) 0.033(3) 0.026(3) -0.010(3) -0.001(3) -0.012(3)
C12 0.032(3) 0.031(3) 0.033(3) -0.005(3) -0.004(3) -0.015(3)
C13 0.034(3) 0.040(4) 0.023(3) -0.010(3) 0.001(3) -0.009(3)
C14 0.028(3) 0.033(3) 0.038(4) -0.014(3) -0.013(3) -0.009(3)
C15 0.032(3) 0.028(3) 0.036(4) -0.010(3) -0.006(3) -0.005(3)
C16 0.027(3) 0.030(3) 0.049(4) -0.014(3) -0.011(3) -0.009(3)
C17 0.031(4) 0.038(4) 0.065(5) -0.020(3) -0.017(3) -0.002(3)
C18 0.032(4) 0.052(5) 0.078(5) -0.018(4) -0.026(4) 0.003(3)
C19 0.036(4) 0.048(4) 0.063(5) -0.019(4) -0.013(4) 0.005(3)
C20 0.040(4) 0.029(3) 0.049(4) -0.014(3) -0.006(3) -0.005(3)
C21 0.011(3) 0.023(3) 0.032(3) -0.002(2) -0.005(2) -0.007(2)
C22 0.016(3) 0.027(3) 0.032(3) -0.006(2) -0.007(2) -0.001(2)
C23 0.020(3) 0.029(3) 0.024(3) -0.006(2) -0.002(2) -0.002(2)
C24 0.017(3) 0.024(3) 0.021(3) -0.003(2) -0.005(2) -0.001(2)
C25 0.019(3) 0.024(3) 0.026(3) -0.006(2) -0.007(2) 0.001(2)
C26 0.020(3) 0.023(3) 0.023(3) -0.006(2) -0.004(2) 0.002(2)
C27 0.019(3) 0.042(4) 0.022(3) -0.006(2) -0.001(2) -0.003(3)
C28 0.023(3) 0.035(3) 0.025(3) -0.006(2) -0.008(2) 0.001(3)
C29 0.039(4) 0.026(3) 0.035(3) 0.000(3) -0.013(3) 0.007(3)
C30 0.040(4) 0.043(4) 0.037(4) -0.010(3) -0.006(3) 0.022(3)
C31 0.058(5) 0.048(4) 0.036(4) 0.001(3) -0.006(3) 0.026(4)
C32 0.032(3) 0.021(3) 0.037(3) -0.001(2) -0.004(3) 0.015(3)
C33 0.023(3) 0.032(3) 0.046(4) 0.001(3) -0.010(3) 0.005(3)
C34 0.028(4) 0.036(4) 0.071(5) -0.003(3) -0.011(3) 0.005(3)
C35 0.035(4) 0.048(5) 0.104(7) -0.015(4) -0.026(4) -0.003(4)
C36 0.057(5) 0.032(4) 0.100(7) -0.006(4) -0.024(5) -0.011(4)
C37 0.040(4) 0.023(3) 0.084(6) -0.008(3) -0.023(4) 0.007(3)
C38 0.029(3) 0.028(3) 0.041(4) -0.005(3) -0.007(3) 0.007(3)
Ni1 0.0210(5) 0.0271(6) 0.0257(6) -0.0044(4) -0.0081(4) 0.0049(4)
Ni2 0.0180(4) 0.0224(4) 0.0268(4) -0.0063(3) -0.0082(3) 0.0022(3)
N1 0.020(2) 0.031(3) 0.025(2) -0.010(2) -0.005(2) -0.004(2)
N2 0.023(3) 0.033(3) 0.035(3) -0.016(2) -0.006(2) -0.008(2)
N3 0.025(3) 0.025(3) 0.035(3) -0.004(2) -0.011(2) 0.006(2)
N4 0.027(3) 0.023(3) 0.038(3) 0.000(2) -0.009(2) 0.003(2)
N5 0.030(3) 0.022(3) 0.032(3) -0.004(2) -0.012(2) 0.004(2)
N6 0.032(3) 0.033(3) 0.033(3) -0.002(2) -0.009(2) 0.008(2)
O1 0.0187(19) 0.027(2) 0.029(2) -0.0110(16) -0.0025(16) -0.0047(16)
O2 0.046(3) 0.036(2) 0.025(2) -0.0010(18) -0.0104(19) 0.009(2)
O3 0.019(2) 0.034(2) 0.027(2) -0.0115(17) -0.0097(16) 0.0035(17)
O4 0.0146(19) 0.036(2) 0.035(2) -0.0150(18) -0.0046(17) -0.0010(17)
O5 0.023(2) 0.036(2) 0.033(2) -0.0087(18) -0.0141(18) 0.0020(18)
O6 0.022(2) 0.061(3) 0.022(2) -0.0048(19) -0.0004(17) -0.007(2)
O7 0.041(2) 0.023(2) 0.036(2) 0.0009(17) -0.0155(19) -0.0042(18)
O8 0.023(2) 0.047(3) 0.026(2) -0.0123(18) -0.0056(17) 0.0037(19)
S1 0.0226(7) 0.0314(8) 0.0226(7) -0.0025(6) -0.0058(6) -0.0055(6)

loop_
_atom_type_symbol
_atom_type_description
_atom_type_scat_dispersion_real
_atom_type_scat_dispersion_imag
_atom_type_scat_source
C C 0.0033 0.0016 'International Tables Vol C Tables 4.2.6.8 and 6.1.1.4'
H H 0.0000 0.0000 'International Tables Vol C Tables 4.2.6.8 and 6.1.1.4'
N N 0.0061 0.0033 'International Tables Vol C Tables 4.2.6.8 and 6.1.1.4'
O O 0.0106 0.0060 'International Tables Vol C Tables 4.2.6.8 and 6.1.1.4'
S S 0.1246 0.1234 'International Tables Vol C Tables 4.2.6.8 and 6.1.1.4'
Ni Ni 0.3393 1.1124 'International Tables Vol C Tables 4.2.6.8 and 6.1.1.4'

loop_
_geom_angle_atom_site_label_1
_geom_angle_atom_site_label_2
_geom_angle_atom_site_label_3
_geom_angle
_geom_angle_site_symmetry_1
_geom_angle_site_symmetry_3
N3 C1 N4 111.3(5) . .
N3 C1 H1 124.3 . .
N4 C1 H1 124.3 . .
N3 C2 C3 109.5(5) . .
N3 C2 H2 125.3 . .
C3 C2 H2 125.3 . .
C2 C3 N4 105.9(5) . .
C2 C3 H3 127.0 . .
N4 C3 H3 127.0 . .
C38 C4 C5 122.4(5) 2_656 .
C38 C4 N4 118.3(5) 2_656 .
C5 C4 N4 119.3(5) . .
C4 C5 C10 119.3(5) . .
C4 C5 C6 122.5(5) . .
C10 C5 C6 118.1(6) . .
C7 C6 C5 121.2(6) . .
C7 C6 H6 119.4 . .
C5 C6 H6 119.4 . .
C6 C7 C8 120.8(7) . .
C6 C7 H7 119.6 . .
C8 C7 H7 119.6 . .
C9 C8 C7 120.3(6) . .
C9 C8 H8 119.9 . .
C7 C8 H8 119.9 . .
C8 C9 C10 120.8(6) . .
C8 C9 H9 119.6 . .
C10 C9 H9 119.6 . .
C32 C10 C5 117.8(5) 2_656 .
C32 C10 C9 123.5(5) 2_656 .
C5 C10 C9 118.8(6) . .
N1 C11 N2 111.0(5) . .
N1 C11 H11 124.5 . .
N2 C11 H11 124.5 . .
C13 C12 N1 109.6(5) . .
C13 C12 H12 125.2 . .
N1 C12 H12 125.2 . .
C12 C13 N2 106.7(5) . .
C12 C13 H13 126.7 . .
N2 C13 H13 126.7 . .
C15 C14 C16 123.5(5) . 2
C15 C14 N2 118.4(5) . .
C16 C14 N2 118.1(5) 2 .
C14 C15 C20 123.1(6) . .
C14 C15 C16 118.5(5) . .
C20 C15 C16 118.5(5) . .
C14 C16 C17 123.6(6) 2 .
C14 C16 C15 118.1(5) 2 .
C17 C16 C15 118.4(6) . .
C18 C17 C16 120.9(6) . .
C18 C17 H17 119.5 . .
C16 C17 H17 119.5 . .
C17 C18 C19 121.7(6) . .
C17 C18 H18 119.2 . .
C19 C18 H18 119.2 . .
C20 C19 C18 120.6(6) . .
C20 C19 H19 119.7 . .
C18 C19 H19 119.7 . .
C19 C20 C15 119.9(6) . .
C19 C20 H20 120.0 . .
C15 C20 H20 120.0 . .
O4 C21 O5 127.7(5) . .
O4 C21 C22 114.0(5) . .
O5 C21 C22 118.3(5) . .
C23 C22 C28 119.2(5) . .
C23 C22 C21 120.1(5) . .
C28 C22 C21 120.7(5) . .
C22 C23 C24 121.5(5) . .
C22 C23 H23 119.3 . .
C24 C23 H23 119.3 . .
C23 C24 C25 119.2(5) . .
C23 C24 S1 115.0(4) . .
C25 C24 S1 125.8(4) . .
C27 C25 C24 118.2(5) . .
C27 C25 C26 117.5(5) . .
C24 C25 C26 124.3(5) . .
O3 C26 O8 124.0(5) 1_455 1_455
O3 C26 C25 119.9(5) 1_455 .
O8 C26 C25 116.0(5) 1_455 .
C25 C27 C28 122.5(5) . .
C25 C27 H27 118.8 . .
C28 C27 H27 118.8 . .
C27 C28 C22 119.4(5) . .
C27 C28 H28 120.3 . .
C22 C28 H28 120.3 . .
N5 C29 N6 111.0(5) . .
N5 C29 H29 124.5 . .
N6 C29 H29 124.5 . .
C31 C30 N5 110.6(5) . .
C31 C30 H30 124.7 . .
N5 C30 H30 124.7 . .
N6 C31 C30 105.9(6) . .
N6 C31 H31 127.1 . .
C30 C31 H31 127.1 . .
C33 C32 C10 123.4(5) . 2_656
C33 C32 N6 117.5(5) . .
C10 C32 N6 119.0(5) 2_656 .
C32 C33 C38 118.8(5) . .
C32 C33 C34 123.2(5) . .
C38 C33 C34 117.9(6) . .
C35 C34 C33 121.3(6) . .
C35 C34 H34 119.3 . .
C33 C34 H34 119.3 . .
C34 C35 C36 120.4(7) . .
C34 C35 H35 119.8 . .
C36 C35 H35 119.8 . .
C37 C36 C35 120.6(7) . .
C37 C36 H36 119.7 . .
C35 C36 H36 119.7 . .
C36 C37 C38 121.7(6) . .
C36 C37 H37 119.1 . .
C38 C37 H37 119.1 . .
C4 C38 C37 123.9(5) 2_656 .
C4 C38 C33 118.1(6) 2_656 .
C37 C38 C33 117.9(6) . .
N5 Ni1 N5 180.00(19) . 2_566
N5 Ni1 O8 95.15(17) . 2_566
N5 Ni1 O8 84.85(17) 2_566 2_566
N5 Ni1 O8 84.85(17) . .
N5 Ni1 O8 95.15(17) 2_566 .
O8 Ni1 O8 180.00(8) 2_566 .
N5 Ni1 O5 91.56(16) . 2_566
N5 Ni1 O5 88.44(16) 2_566 2_566
O8 Ni1 O5 90.41(14) 2_566 2_566
O8 Ni1 O5 89.59(14) . 2_566
N5 Ni1 O5 88.44(16) . .
N5 Ni1 O5 91.56(16) 2_566 .
O8 Ni1 O5 89.59(14) 2_566 .
O8 Ni1 O5 90.41(14) . .
O5 Ni1 O5 179.999(1) 2_566 .
O3 Ni2 O4 90.63(15) . .
O3 Ni2 N1 172.19(16) . .
O4 Ni2 N1 89.60(16) . .
O3 Ni2 N3 95.37(17) . .
O4 Ni2 N3 93.61(17) . .
N1 Ni2 N3 92.40(19) . .
O3 Ni2 O1 87.80(14) . .
O4 Ni2 O1 178.39(15) . .
N1 Ni2 O1 91.92(16) . .
N3 Ni2 O1 86.86(16) . .
O3 Ni2 O2 81.60(16) . .
O4 Ni2 O2 91.48(15) . .
N1 Ni2 O2 90.59(17) . .
N3 Ni2 O2 174.12(18) . .
O1 Ni2 O2 87.98(15) . .
C11 N1 C12 106.0(5) . .
C11 N1 Ni2 126.7(4) . .
C12 N1 Ni2 127.3(4) . .
C11 N2 C13 106.7(5) . .
C11 N2 C14 127.9(5) . .
C13 N2 C14 125.3(5) . .
C1 N3 C2 106.1(5) . .
C1 N3 Ni2 125.5(4) . .
C2 N3 Ni2 128.4(4) . .
C1 N4 C3 107.1(5) . .
C1 N4 C4 128.0(5) . .
C3 N4 C4 124.7(5) . .
C29 N5 C30 105.3(5) . .
C29 N5 Ni1 121.7(4) . .
C30 N5 Ni1 132.8(4) . .
C31 N6 C29 107.3(5) . .
C31 N6 C32 127.7(5) . .
C29 N6 C32 125.0(5) . .
S1 O1 Ni2 124.7(2) 1_655 .
Ni2 O2 H39 123.2 . .
Ni2 O2 H40 119.7 . .
H39 O2 H40 73.9 . .
C26 O3 Ni2 141.9(3) 1_655 .
C21 O4 Ni2 133.5(3) . .
C21 O5 Ni1 138.8(3) . .
C26 O8 Ni1 130.5(4) 1_655 .
O7 S1 O6 113.7(2) . .
O7 S1 O1 112.5(2) . 1_455
O6 S1 O1 110.2(2) . 1_455
O7 S1 C24 107.6(2) . .
O6 S1 C24 104.6(2) . .
O1 S1 C24 107.7(2) 1_455 .

loop_
_geom_bond_atom_site_label_1
_geom_bond_atom_site_label_2
_geom_bond_distance
_geom_bond_site_symmetry_2
C1 N3 1.327(7) .
C1 N4 1.339(7) .
C1 H1 0.9500 .
C2 N3 1.357(7) .
C2 C3 1.371(7) .
C2 H2 0.9500 .
C3 N4 1.374(7) .
C3 H3 0.9500 .
C4 C38 1.392(8) 2_656
C4 C5 1.399(8) .
C4 N4 1.433(7) .
C5 C10 1.423(7) .
C5 C6 1.436(8) .
C6 C7 1.345(9) .
C6 H6 0.9500 .
C7 C8 1.408(9) .
C7 H7 0.9500 .
C8 C9 1.366(9) .
C8 H8 0.9500 .
C9 C10 1.422(8) .
C9 H9 0.9500 .
C10 C32 1.392(8) 2_656
C11 N1 1.321(7) .
C11 N2 1.340(7) .
C11 H11 0.9500 .
C12 C13 1.341(8) .
C12 N1 1.363(7) .
C12 H12 0.9500 .
C13 N2 1.372(7) .
C13 H13 0.9500 .
C14 C15 1.395(8) .
C14 C16 1.392(8) 2
C14 N2 1.449(7) .
C15 C20 1.434(8) .
C15 C16 1.440(8) .
C16 C14 1.392(8) 2
C16 C17 1.407(8) .
C17 C18 1.344(8) .
C17 H17 0.9500 .
C18 C19 1.394(9) .
C18 H18 0.9500 .
C19 C20 1.357(9) .
C19 H19 0.9500 .
C20 H20 0.9500 .
C21 O4 1.264(6) .
C21 O5 1.265(6) .
C21 C22 1.522(7) .
C22 C23 1.388(7) .
C22 C28 1.396(7) .
C23 C24 1.398(7) .
C23 H23 0.9500 .
C24 C25 1.424(7) .
C24 S1 1.802(5) .
C25 C27 1.381(7) .
C25 C26 1.522(7) .
C26 O3 1.245(6) 1_455
C26 O8 1.273(6) 1_455
C27 C28 1.390(7) .
C27 H27 0.9500 .
C28 H28 0.9500 .
C29 N5 1.318(7) .
C29 N6 1.354(7) .
C29 H29 0.9500 .
C30 C31 1.353(8) .
C30 N5 1.358(7) .
C30 H30 0.9500 .
C31 N6 1.356(8) .
C31 H31 0.9500 .
C32 C33 1.383(8) .
C32 C10 1.392(8) 2_656
C32 N6 1.450(6) .
C33 C38 1.434(7) .
C33 C34 1.434(8) .
C34 C35 1.357(9) .
C34 H34 0.9500 .
C35 C36 1.404(9) .
C35 H35 0.9500 .
C36 C37 1.344(9) .
C36 H36 0.9500 .
C37 C38 1.433(9) .
C37 H37 0.9500 .
C38 C4 1.392(8) 2_656
Ni1 N5 2.065(4) .
Ni1 N5 2.065(4) 2_566
Ni1 O8 2.087(4) 2_566
Ni1 O8 2.087(4) .
Ni1 O5 2.177(4) 2_566
Ni1 O5 2.177(4) .
Ni2 O3 2.000(4) .
Ni2 O4 2.039(4) .
Ni2 N1 2.056(4) .
Ni2 N3 2.057(4) .
Ni2 O1 2.093(4) .
Ni2 O2 2.114(4) .
O1 S1 1.476(4) 1_655
O2 H39 0.9593 .
O2 H40 1.1809 .
O3 C26 1.245(6) 1_655
O6 S1 1.455(4) .
O7 S1 1.453(4) .
O8 C26 1.273(6) 1_655
S1 O1 1.476(4) 1_455
